data_1529528
loop_
_publ_author_name
'Ackerman, J.F.'

_publ_section_title
;
 The structures of Bi3 Pb W O8 Cl and Bi4 Nb O8 Cl and the evolution of
 the Bipox structure series
;
_journal_name_full 'Journal of Solid State Chemistry'
_journal_page_first 92
_journal_page_last 104
_journal_volume 62
_journal_year 1986
_chemical_formula_sum 'Bi3 Cl O8 Pb W'
_chemical_name_systematic 'Bi2 (Bi Pb) W O8 Cl'
_space_group_IT_number 75
_symmetry_space_group_name_Hall 'P 4'
_symmetry_space_group_name_H-M 'P 4'
_cell_angle_alpha 90
_cell_angle_beta 90
_cell_angle_gamma 90
_cell_formula_units_Z 1
_cell_length_a 3.894
_cell_length_b 3.894
_cell_length_c 14.34
_cell_volume 217.441
_citation_journal_id_ASTM JSSCBI
_cod_data_source_file Ackerman_JSSCBI_1986_1138.cif
_cod_data_source_block Bi3Cl1O8Pb1W1
_cod_original_cell_volume 217.4408
_cod_original_formula_sum 'Bi3 Cl1 O8 Pb1 W1'
_cod_database_code 1529528

loop_
_symmetry_equiv_pos_as_xyz
x,y,z
-y,x,z
-x,-y,z
y,-x,z

loop_
_atom_site_label
_atom_site_type_symbol
_atom_site_fract_x
_atom_site_fract_y
_atom_site_fract_z
_atom_site_occupancy
_atom_site_U_iso_or_equiv
Pb4 Pb+2 0 0 0.63217 0.25 0.0
O2 O-2 0 0.5 0.7092 1 0.0
Bi2 Bi+3 0.5 0.5 0.80745 0.75 0.0
Bi4 Bi+3 0 0 0.63217 0.75 0.0
Pb2 Pb+2 0.5 0.5 0.80745 0.25 0.0
Bi3 Bi+3 0 0 0.36512 0.75 0.0
W1 W+6 0 0 0 1 0.0
O5 O-2 0 0 0.8681 1 0.0
Cl1 Cl-1 0.5 0.5 0.5038 1 0.0
Pb1 Pb+2 0.5 0.5 0.19044 0.25 0.0
Bi1 Bi+3 0.5 0.5 0.19044 0.75 0.0
O1 O-2 0 0.5 0.2804 1 0.0
O4 O-2 0 0 0.1263 1 0.0
Pb3 Pb+2 0 0 0.36512 0.25 0.0
O3 O-2 0 0.5 0.0222 1 0.0
